data_2211595
loop_
_publ_author_name
'G. Senthil Kumar'
'K. Chinnakali'
'N. Ramesh'
'A. K. Mohanakrishnan'
'Hoong-Kun Fun'

_publ_section_title
;
 3-Phenylsulfinylmethyl-1-phenylsulfonyl-1<i>H</i>-indole
;
_journal_coeditor_code SG2076
_journal_issue 12
_journal_name_full 'Acta Crystallographica Section E'
_journal_page_first o5825
_journal_page_last o5827
_journal_paper_doi 10.1107/S1600536806045934
_journal_volume 62
_journal_year 2006
_chemical_formula_iupac 'C21 H17 N O3 S2'
_chemical_formula_moiety 'C21 H17 N O3 S2'
_chemical_formula_sum 'C21 H17 N O3 S2'
_chemical_formula_weight 395.48
_chemical_name_systematic
;
3-Phenylsulfinylmethyl-1-phenylsulfonyl-1H-indole
;
_space_group_IT_number 14
_symmetry_cell_setting monoclinic
_symmetry_space_group_name_Hall '-P 2ybc'
_symmetry_space_group_name_H-M 'P 1 21/c 1'
_atom_sites_solution_hydrogens geom
_atom_sites_solution_primary direct
_atom_sites_solution_secondary difmap
_audit_creation_method SHELXL-97
_cell_angle_alpha 90.00
_cell_angle_beta 104.6970(10)
_cell_angle_gamma 90.00
_cell_formula_units_Z 4
_cell_length_a 18.3174(3)
_cell_length_b 10.8625(2)
_cell_length_c 9.63640(10)
_cell_measurement_reflns_used 7239
_cell_measurement_temperature 100.00(10)
_cell_measurement_theta_max 27.711
_cell_measurement_theta_min 2.199
_cell_volume 1854.65(5)
_computing_cell_refinement APEX2
_computing_data_collection 'APEX2 (Bruker, 2005)'
_computing_data_reduction 'SAINT (Bruker, 2005)'
_computing_molecular_graphics SHELXTL
_computing_publication_material
;
SHELXTL and PLATON (Spek, 2003)
;
_computing_structure_refinement SHELXTL
_computing_structure_solution 'SHELXTL (Sheldrick, 1998)'
_diffrn_ambient_temperature 100.00(10)
_diffrn_detector_area_resol_mean 8.33
_diffrn_measured_fraction_theta_full 0.998
_diffrn_measured_fraction_theta_max 0.998
_diffrn_measurement_device_type
;
Bruker SMART APEX2 CCD area-detector
;
_diffrn_measurement_method \w
_diffrn_radiation_monochromator graphite
_diffrn_radiation_source 'fine-focus sealed tube'
_diffrn_radiation_type MoK\a
_diffrn_radiation_wavelength 0.71073
_diffrn_reflns_av_R_equivalents 0.0396
_diffrn_reflns_av_sigmaI/netI 0.0364
_diffrn_reflns_limit_h_max 25
_diffrn_reflns_limit_h_min -25
_diffrn_reflns_limit_k_max 11
_diffrn_reflns_limit_k_min -15
_diffrn_reflns_limit_l_max 13
_diffrn_reflns_limit_l_min -13
_diffrn_reflns_number 27648
_diffrn_reflns_theta_full 29.67
_diffrn_reflns_theta_max 29.67
_diffrn_reflns_theta_min 1.15
_diffrn_standards_number 0
_exptl_absorpt_coefficient_mu 0.309
_exptl_absorpt_correction_T_max 0.9823
_exptl_absorpt_correction_T_min 0.8644
_exptl_absorpt_correction_type multi-scan
_exptl_absorpt_process_details '(SADABS; Bruker, 2005)'
_exptl_crystal_colour colourless
_exptl_crystal_density_diffrn 1.416
_exptl_crystal_density_method 'not measured'
_exptl_crystal_description Plate
_exptl_crystal_F_000 824
_exptl_crystal_size_max 0.33
_exptl_crystal_size_mid 0.27
_exptl_crystal_size_min 0.06
_refine_diff_density_max 0.617
_refine_diff_density_min -0.384
_refine_ls_extinction_method none
_refine_ls_goodness_of_fit_ref 1.085
_refine_ls_hydrogen_treatment constr
_refine_ls_matrix_type full
_refine_ls_number_parameters 263
_refine_ls_number_reflns 5242
_refine_ls_number_restraints 12
_refine_ls_restrained_S_all 1.087
_refine_ls_R_factor_all 0.0617
_refine_ls_R_factor_gt 0.0455
_refine_ls_shift/su_max 0.001
_refine_ls_shift/su_mean 0.000
_refine_ls_structure_factor_coef Fsqd
_refine_ls_weighting_details 'calc w=1/[\s^2^(Fo^2^)+(0.0519P)^2^+0.9013P] where P=(Fo^2^+2Fc^2^)/3'
_refine_ls_weighting_scheme calc
_refine_ls_wR_factor_gt 0.1057
_refine_ls_wR_factor_ref 0.1195
_reflns_number_gt 4215
_reflns_number_total 5242
_reflns_threshold_expression I>2\s(I)
_cod_data_source_file sg2076.cif
_cod_data_source_block I
_cod_depositor_comments
;
The following automatic conversions were performed:
'_symmetry_cell_setting' value 'Monoclinic' changed to 'monoclinic'
according to '/home/saulius/struct/CIF-dictionaries/cif_core.dic'
dictionary named 'cif_core.dic' version 2.4.1 from 2010-06-29.

Automatic conversion script
Id: cif_fix_enum 1527 2010-12-29 10:47:43Z saulius 

The following automatic conversions were performed:

'_symmetry_cell_setting' value 'Monoclinic' changed to 'monoclinic'
according to /home/saulius/struct/CIF-dictionaries/cif_core.dic
dictionary named 'cif_core.dic' version 2.4.1 from 2010-06-29.

Automatic conversion script
Id: cif_fix_values 1715 2011-07-08 13:25:40Z adriana 
;
_cod_original_sg_symbol_H-M 'P 21/c'
_cod_database_code 2211595
_cod_database_fobs_code 2211595

loop_
_symmetry_equiv_pos_as_xyz
'x, y, z'
'-x, y+1/2, -z+1/2'
'-x, -y, -z'
'x, -y-1/2, z-1/2'

loop_
_atom_site_type_symbol
_atom_site_label
_atom_site_fract_x
_atom_site_fract_y
_atom_site_fract_z
_atom_site_U_iso_or_equiv
_atom_site_adp_type
_atom_site_calc_flag
_atom_site_refinement_flags
_atom_site_occupancy
_atom_site_disorder_assembly
_atom_site_disorder_group
S S1 0.42470(2) 0.15221(4) 0.23459(5) 0.02208(12) Uani d . 1 . .
S S2A 0.04631(3) 0.18200(7) -0.24863(7) 0.0254(2) Uani d P 0.869(3) A 1
O O3A 0.05758(9) 0.14533(18) -0.39087(17) 0.0349(4) Uani d P 0.869(3) A 1
S S2B 0.0371(2) 0.1128(5) -0.3013(5) 0.0318(15) Uani d PU 0.131(3) A 2
O O3B 0.0533(7) 0.2469(14) -0.3214(17) 0.057(4) Uani d PU 0.131(3) A 2
O O1 0.44181(7) 0.26558(12) 0.31090(14) 0.0304(3) Uani d . 1 . .
O O2 0.47059(7) 0.10669(13) 0.14654(14) 0.0277(3) Uani d . 1 . .
N N1 0.33823(8) 0.17339(13) 0.12760(15) 0.0209(3) Uani d . 1 . .
C C1 0.28349(11) 0.24569(17) 0.1699(2) 0.0254(4) Uani d . 1 . .
H H1 0.2940 0.3066 0.2430 0.031 Uiso calc R 1 . .
C C2 0.21404(10) 0.21506(17) 0.0909(2) 0.0259(4) Uani d . 1 . .
H H2 0.1679 0.2520 0.0967 0.031 Uiso calc R 1 . .
C C3 0.22219(9) 0.11678(16) -0.00344(18) 0.0205(3) Uani d . 1 . .
C C4 0.16996(10) 0.04567(17) -0.10336(19) 0.0238(4) Uani d . 1 A .
C C5 0.19754(11) -0.04525(17) -0.1765(2) 0.0265(4) Uani d . 1 . .
H H5 0.1631 -0.0929 -0.2463 0.032 Uiso calc R 1 . .
C C6 0.27480(10) -0.06894(17) -0.15050(19) 0.0250(4) Uani d . 1 . .
H H6 0.2914 -0.1327 -0.2027 0.030 Uiso calc R 1 . .
C C7 0.32808(10) -0.00216(16) -0.05062(18) 0.0214(3) Uani d . 1 . .
H H7 0.3806 -0.0186 -0.0326 0.026 Uiso calc R 1 . .
C C8 0.29995(9) 0.09030(15) 0.02146(17) 0.0184(3) Uani d . 1 . .
C C9 0.41154(9) 0.03530(16) 0.35175(18) 0.0192(3) Uani d . 1 . .
C C10 0.37991(10) 0.06663(17) 0.46335(19) 0.0255(4) Uani d . 1 . .
H H10 0.3675 0.1498 0.4777 0.031 Uiso calc R 1 . .
C C11 0.36677(11) -0.02547(18) 0.5535(2) 0.0282(4) Uani d . 1 . .
H H11 0.3455 -0.0056 0.6309 0.034 Uiso calc R 1 . .
C C12 0.38466(10) -0.14656(17) 0.5308(2) 0.0252(4) Uani d . 1 . .
H H12 0.3747 -0.2096 0.5919 0.030 Uiso calc R 1 . .
C C13 0.41692(10) -0.17641(17) 0.4198(2) 0.0238(4) Uani d . 1 . .
H H13 0.4295 -0.2596 0.4060 0.029 Uiso calc R 1 . .
C C14 0.43090(9) -0.08558(16) 0.32890(19) 0.0212(3) Uani d . 1 . .
H H14 0.4532 -0.1053 0.2528 0.025 Uiso calc R 1 . .
C C15 0.08644(10) 0.06077(19) -0.1225(2) 0.0295(4) Uani d . 1 . .
H H15A 0.0766 0.0797 -0.0284 0.035 Uiso calc PR 0.869(3) A 1
H H15B 0.0610 -0.0179 -0.1569 0.035 Uiso calc PR 0.869(3) A 1
H H15C 0.0778 0.1186 -0.0530 0.035 Uiso d PR 0.131(3) A 2
H H15D 0.0656 -0.0170 -0.1045 0.035 Uiso d PR 0.131(3) A 2
C C16 -0.05031(10) 0.1438(2) -0.2527(2) 0.0320(4) Uani d . 1 . .
C C17 -0.09167(12) 0.0668(2) -0.3574(2) 0.0392(5) Uani d . 1 A .
H H17 -0.0699 0.0326 -0.4283 0.047 Uiso calc R 1 . .
C C18 -0.16650(12) 0.0401(2) -0.3569(3) 0.0423(5) Uani d . 1 . .
H H18 -0.1960 -0.0129 -0.4279 0.051 Uiso calc R 1 A .
C C19 -0.19744(11) 0.0910(2) -0.2530(2) 0.0356(5) Uani d . 1 A .
H H19 -0.2482 0.0733 -0.2530 0.043 Uiso calc R 1 . .
C C20 -0.15439(11) 0.16768(19) -0.1492(2) 0.0333(5) Uani d . 1 . .
H H20 -0.1757 0.2021 -0.0777 0.040 Uiso calc R 1 A .
C C21 -0.08023(11) 0.19452(19) -0.1490(2) 0.0324(4) Uani d . 1 A .
H H21 -0.0506 0.2472 -0.0779 0.039 Uiso calc R 1 . .

loop_
_atom_site_aniso_label
_atom_site_aniso_U_11
_atom_site_aniso_U_22
_atom_site_aniso_U_33
_atom_site_aniso_U_12
_atom_site_aniso_U_13
_atom_site_aniso_U_23
S1 0.0189(2) 0.0238(2) 0.0215(2) -0.00450(16) 0.00141(16) 0.00330(17)
S2A 0.0157(2) 0.0293(4) 0.0291(3) -0.0031(2) 0.0019(2) 0.0048(3)
O3A 0.0221(8) 0.0562(12) 0.0267(9) -0.0076(7) 0.0067(7) 0.0054(8)
S2B 0.0169(17) 0.048(3) 0.029(2) -0.0025(17) 0.0031(14) 0.000(2)
O3B 0.038(6) 0.063(7) 0.074(8) -0.003(5) 0.021(5) 0.039(6)
O1 0.0313(7) 0.0254(7) 0.0297(7) -0.0095(5) -0.0010(6) 0.0015(6)
O2 0.0192(6) 0.0368(7) 0.0272(7) -0.0027(5) 0.0061(5) 0.0063(6)
N1 0.0201(7) 0.0217(7) 0.0191(7) 0.0003(5) 0.0017(6) -0.0001(6)
C1 0.0314(10) 0.0217(9) 0.0236(9) 0.0048(7) 0.0079(7) -0.0008(7)
C2 0.0238(9) 0.0275(9) 0.0278(9) 0.0062(7) 0.0092(7) 0.0015(7)
C3 0.0184(8) 0.0228(8) 0.0208(8) 0.0024(6) 0.0057(6) 0.0046(7)
C4 0.0178(8) 0.0279(9) 0.0242(9) 0.0002(7) 0.0028(7) 0.0040(7)
C5 0.0255(9) 0.0263(9) 0.0246(9) -0.0050(7) 0.0009(7) -0.0009(7)
C6 0.0288(9) 0.0235(9) 0.0227(9) 0.0024(7) 0.0067(7) -0.0021(7)
C7 0.0202(8) 0.0233(8) 0.0211(8) 0.0029(7) 0.0058(6) 0.0025(7)
C8 0.0187(8) 0.0183(8) 0.0174(8) -0.0002(6) 0.0033(6) 0.0032(6)
C9 0.0146(7) 0.0226(8) 0.0183(8) -0.0033(6) 0.0001(6) 0.0021(6)
C10 0.0290(9) 0.0223(9) 0.0247(9) -0.0006(7) 0.0060(7) -0.0014(7)
C11 0.0291(9) 0.0341(10) 0.0234(9) -0.0004(8) 0.0101(7) 0.0016(8)
C12 0.0207(8) 0.0291(9) 0.0248(9) -0.0023(7) 0.0041(7) 0.0062(7)
C13 0.0188(8) 0.0221(8) 0.0297(9) 0.0009(7) 0.0044(7) 0.0027(7)
C14 0.0150(8) 0.0256(9) 0.0225(8) 0.0011(6) 0.0042(6) -0.0013(7)
C15 0.0181(9) 0.0360(10) 0.0323(10) 0.0002(7) 0.0026(7) 0.0067(8)
C16 0.0169(8) 0.0452(12) 0.0322(10) 0.0027(8) 0.0034(7) 0.0156(9)
C17 0.0270(10) 0.0546(14) 0.0353(11) 0.0064(9) 0.0067(9) 0.0040(10)
C18 0.0279(11) 0.0496(14) 0.0441(13) -0.0018(10) -0.0005(9) 0.0013(11)
C19 0.0201(9) 0.0391(12) 0.0475(12) 0.0010(8) 0.0081(9) 0.0167(10)
C20 0.0259(10) 0.0365(11) 0.0396(11) 0.0077(8) 0.0123(8) 0.0146(9)
C21 0.0235(9) 0.0361(11) 0.0348(11) 0.0031(8) 0.0020(8) 0.0129(9)

loop_
_atom_type_symbol
_atom_type_description
_atom_type_scat_dispersion_real
_atom_type_scat_dispersion_imag
_atom_type_scat_source
C C 0.0033 0.0016 'International Tables Vol C Tables 4.2.6.8 and 6.1.1.4'
H H 0.0000 0.0000 'International Tables Vol C Tables 4.2.6.8 and 6.1.1.4'
N N 0.0061 0.0033 'International Tables Vol C Tables 4.2.6.8 and 6.1.1.4'
O O 0.0106 0.0060 'International Tables Vol C Tables 4.2.6.8 and 6.1.1.4'
S S 0.1246 0.1234 'International Tables Vol C Tables 4.2.6.8 and 6.1.1.4'

loop_
_geom_angle_atom_site_label_1
_geom_angle_atom_site_label_2
_geom_angle_atom_site_label_3
_geom_angle
O2 S1 O1 121.34(8)
O2 S1 N1 106.86(8)
O1 S1 N1 104.41(8)
O2 S1 C9 109.25(8)
O1 S1 C9 109.91(8)
N1 S1 C9 103.47(8)
O3A S2A C16 106.35(10)
O3A S2A C15 107.12(11)
C16 S2A C15 94.37(9)
O3B S2B C16 94.0(6)
O3B S2B C15 110.8(7)
C16 S2B C15 94.2(2)
C8 N1 C1 107.84(14)
C8 N1 S1 125.32(12)
C1 N1 S1 121.95(12)
C2 C1 N1 109.69(16)
C2 C1 H1 125.2
N1 C1 H1 125.2
C1 C2 C3 107.86(16)
C1 C2 H2 126.1
C3 C2 H2 126.1
C4 C3 C8 119.12(16)
C4 C3 C2 132.98(16)
C8 C3 C2 107.84(15)
C5 C4 C3 118.00(16)
C5 C4 C15 120.53(17)
C3 C4 C15 121.31(17)
C4 C5 C6 121.68(17)
C4 C5 H5 119.2
C6 C5 H5 119.2
C7 C6 C5 122.00(17)
C7 C6 H6 119.0
C5 C6 H6 119.0
C6 C7 C8 116.02(16)
C6 C7 H7 122.0
C8 C7 H7 122.0
C7 C8 N1 130.14(15)
C7 C8 C3 123.16(16)
N1 C8 C3 106.70(14)
C10 C9 C14 121.82(16)
C10 C9 S1 118.26(13)
C14 C9 S1 119.90(13)
C11 C10 C9 118.83(17)
C11 C10 H10 120.6
C9 C10 H10 120.6
C10 C11 C12 120.03(17)
C10 C11 H11 120.0
C12 C11 H11 120.0
C13 C12 C11 120.54(17)
C13 C12 H12 119.7
C11 C12 H12 119.7
C12 C13 C14 120.32(17)
C12 C13 H13 119.8
C14 C13 H13 119.8
C13 C14 C9 118.44(16)
C13 C14 H14 120.8
C9 C14 H14 120.8
C4 C15 S2A 112.84(13)
C4 C15 S2B 113.32(18)
C4 C15 H15A 109.0
S2A C15 H15A 109.0
S2B C15 H15A 129.8
C4 C15 H15B 109.0
S2A C15 H15B 109.0
S2B C15 H15B 82.7
H15A C15 H15B 107.8
C4 C15 H15C 109.2
S2A C15 H15C 83.3
S2B C15 H15C 109.1
H15B C15 H15C 130.6
C4 C15 H15D 108.7
S2A C15 H15D 130.3
S2B C15 H15D 108.7
H15A C15 H15D 81.0
H15C C15 H15D 107.8
C21 C16 C17 121.96(19)
C21 C16 S2A 117.51(17)
C17 C16 S2A 120.53(17)
C21 C16 S2B 143.7(2)
C17 C16 S2B 93.2(2)
C16 C17 C18 118.6(2)
C16 C17 H17 120.7
C18 C17 H17 120.7
C19 C18 C17 120.0(2)
C19 C18 H18 120.0
C17 C18 H18 120.0
C20 C19 C18 120.03(19)
C20 C19 H19 120.0
C18 C19 H19 120.0
C19 C20 C21 120.3(2)
C19 C20 H20 119.8
C21 C20 H20 119.8
C16 C21 C20 119.1(2)
C16 C21 H21 120.5
C20 C21 H21 120.5

loop_
_geom_bond_atom_site_label_1
_geom_bond_atom_site_label_2
_geom_bond_distance
S1 O2 1.4259(14)
S1 O1 1.4277(14)
S1 N1 1.6721(15)
S1 C9 1.7560(17)
S2A O3A 1.4912(19)
S2A C16 1.8083(19)
S2A C15 1.816(2)
S2B O3B 1.510(16)
S2B C16 1.810(4)
S2B C15 1.820(4)
N1 C8 1.410(2)
N1 C1 1.413(2)
C1 C2 1.348(3)
C1 H1 0.95
C2 C3 1.434(2)
C2 H2 0.95
C3 C4 1.404(2)
C3 C8 1.413(2)
C4 C5 1.381(3)
C4 C15 1.503(2)
C5 C6 1.397(3)
C5 H5 0.95
C6 C7 1.389(3)
C6 H6 0.95
C7 C8 1.392(2)
C7 H7 0.95
C9 C10 1.387(2)
C9 C14 1.392(2)
C10 C11 1.386(3)
C10 H10 0.95
C11 C12 1.386(3)
C11 H11 0.95
C12 C13 1.385(3)
C12 H12 0.95
C13 C14 1.386(2)
C13 H13 0.95
C14 H14 0.95
C15 H15A 0.99
C15 H15B 0.99
C15 H15C 0.96
C15 H15D 0.96
C16 C21 1.372(3)
C16 C17 1.380(3)
C17 C18 1.402(3)
C17 H17 0.95
C18 C19 1.385(3)
C18 H18 0.95
C19 C20 1.385(3)
C19 H19 0.95
C20 C21 1.389(3)
C20 H20 0.95
C21 H21 0.95

loop_
_geom_hbond_atom_site_label_D
_geom_hbond_atom_site_label_H
_geom_hbond_atom_site_label_A
_geom_hbond_site_symmetry_A
_geom_hbond_distance_DH
_geom_hbond_distance_HA
_geom_hbond_distance_DA
_geom_hbond_angle_DHA
C2 H2 O3A 4_566 0.95 2.34 3.286(3) 176
C7 H7 O2 . 0.95 2.47 3.051(2) 119
C13 H13 O2 2_645 0.95 2.49 3.298(2) 143
C14 H14 O2 . 0.95 2.57 2.937(2) 103
C14 H14 O1 2_645 0.95 2.58 3.385(2) 143
C17 H17 O3A . 0.95 2.58 2.959(3) 104
C1 H1 Cg1 4_566 0.95 2.80 3.669(2) 152
C19 H19 Cg2 3_555 0.95 2.89 3.689(2) 142

loop_
_geom_torsion_atom_site_label_1
_geom_torsion_atom_site_label_2
_geom_torsion_atom_site_label_3
_geom_torsion_atom_site_label_4
_geom_torsion
O2 S1 N1 C8 44.03(16)
O1 S1 N1 C8 173.74(14)
C9 S1 N1 C8 -71.23(15)
O2 S1 N1 C1 -163.81(14)
O1 S1 N1 C1 -34.10(16)
C9 S1 N1 C1 80.93(15)
C8 N1 C1 C2 -2.7(2)
S1 N1 C1 C2 -159.14(13)
N1 C1 C2 C3 2.0(2)
C1 C2 C3 C4 176.66(19)
C1 C2 C3 C8 -0.5(2)
C8 C3 C4 C5 -2.0(2)
C2 C3 C4 C5 -178.92(19)
C8 C3 C4 C15 173.37(16)
C2 C3 C4 C15 -3.6(3)
C3 C4 C5 C6 1.6(3)
C15 C4 C5 C6 -173.80(17)
C4 C5 C6 C7 -0.4(3)
C5 C6 C7 C8 -0.4(3)
C6 C7 C8 N1 179.97(16)
C6 C7 C8 C3 -0.1(2)
C1 N1 C8 C7 -177.75(17)
S1 N1 C8 C7 -22.3(3)
C1 N1 C8 C3 2.30(18)
S1 N1 C8 C3 157.71(12)
C4 C3 C8 C7 1.3(3)
C2 C3 C8 C7 178.93(16)
C4 C3 C8 N1 -178.77(15)
C2 C3 C8 N1 -1.12(18)
O2 S1 C9 C10 168.77(13)
O1 S1 C9 C10 33.34(16)
N1 S1 C9 C10 -77.69(15)
O2 S1 C9 C14 -12.91(16)
O1 S1 C9 C14 -148.34(13)
N1 S1 C9 C14 100.63(14)
C14 C9 C10 C11 -0.5(3)
S1 C9 C10 C11 177.76(14)
C9 C10 C11 C12 -0.5(3)
C10 C11 C12 C13 1.1(3)
C11 C12 C13 C14 -0.8(3)
C12 C13 C14 C9 -0.2(3)
C10 C9 C14 C13 0.9(3)
S1 C9 C14 C13 -177.39(13)
C5 C4 C15 S2A -98.57(19)
C3 C4 C15 S2A 86.2(2)
C5 C4 C15 S2B -67.4(3)
C3 C4 C15 S2B 117.4(3)
O3A S2A C15 C4 62.67(17)
C16 S2A C15 C4 171.28(16)
O3A S2A C15 S2B -34.5(3)
C16 S2A C15 S2B 74.1(3)
O3B S2B C15 C4 -73.3(7)
C16 S2B C15 C4 -169.1(2)
O3B S2B C15 S2A 22.0(6)
C16 S2B C15 S2A -73.9(3)
O3A S2A C16 C21 -164.83(16)
C15 S2A C16 C21 85.90(17)
O3A S2A C16 C17 15.0(2)
C15 S2A C16 C17 -94.31(19)
O3A S2A C16 S2B 35.0(3)
C15 S2A C16 S2B -74.3(3)
O3B S2B C16 C21 -68.0(7)
C15 S2B C16 C21 43.2(5)
O3B S2B C16 C17 125.4(6)
C15 S2B C16 C17 -123.4(2)
O3B S2B C16 S2A -37.4(6)
C15 S2B C16 S2A 73.8(3)
C21 C16 C17 C18 0.1(3)
S2A C16 C17 C18 -179.72(17)
S2B C16 C17 C18 170.8(2)
C16 C17 C18 C19 0.1(3)
C17 C18 C19 C20 -0.3(3)
C18 C19 C20 C21 0.3(3)
C17 C16 C21 C20 -0.1(3)
S2A C16 C21 C20 179.71(15)
S2B C16 C21 C20 -164.3(3)
C19 C20 C21 C16 -0.1(3)
